data_1546619
loop_
_publ_author_name
'Kang, Byungjoon'
'Hong, Soon Hyeok'

_publ_section_title
;
 Photoredox Mediated Nickel Catalyzed C(sp3)--H Thiocarbonylation of
 Ethers
;
_journal_name_full 'Chem. Sci.'
_journal_paper_doi 10.1039/C7SC02516E
_journal_year 2017
_chemical_formula_moiety 'C54 H76 Cl4 N4 Ni2'
_chemical_formula_sum 'C54 H76 Cl4 N4 Ni2'
_chemical_formula_weight 1040.40
_space_group_crystal_system triclinic
_space_group_IT_number 2
_space_group_name_Hall '-P 1'
_space_group_name_H-M_alt 'P -1'
_symmetry_space_group_name_Hall '-P 1'
_symmetry_space_group_name_H-M 'P -1'
_atom_sites_solution_hydrogens geom
_atom_sites_solution_primary dual
_audit_creation_date 2016-11-11
_audit_creation_method
;
Olex2 1.2
(compiled 2016.11.07 svn.r3352 for OlexSys, GUI svn.r5261)
;
_audit_update_record
;
2016-11-11 deposited with the CCDC.
2017-07-21 downloaded from the CCDC.
;
_cell_angle_alpha 110.000(4)
_cell_angle_beta 107.743(3)
_cell_angle_gamma 96.007(3)
_cell_formula_units_Z 1
_cell_length_a 9.8953(4)
_cell_length_b 12.1959(5)
_cell_length_c 12.3731(5)
_cell_measurement_reflns_used 8816
_cell_measurement_temperature 99.9(5)
_cell_measurement_theta_max 76.0690
_cell_measurement_theta_min 3.9560
_cell_volume 1299.51(11)
_computing_cell_refinement 'CrysAlisPro 1.171.38.41 (Rigaku OD, 2015)'
_computing_data_collection 'CrysAlisPro 1.171.38.41 (Rigaku OD, 2015)'
_computing_data_reduction 'CrysAlisPro 1.171.38.41 (Rigaku OD, 2015)'
_computing_molecular_graphics 'Olex2 (Dolomanov et al., 2009)'
_computing_publication_material 'Olex2 (Dolomanov et al., 2009)'
_computing_structure_refinement 'ShelXL (Sheldrick, 2015)'
_computing_structure_solution 'ShelXD (Sheldrick, 2008)'
_diffrn_ambient_environment N~2~
_diffrn_ambient_temperature 99.9(5)
_diffrn_detector 'CCD plate'
_diffrn_detector_area_resol_mean 5.2262
_diffrn_detector_type AtlasS2
_diffrn_measured_fraction_theta_full 1.000
_diffrn_measured_fraction_theta_max 0.991
_diffrn_measurement_details
;
List of Runs (angles in degrees, time in seconds):

  # Type    Start    End  Width  t~exp~   \w     \q     \k     \f   Frames
#--------------------------------------------------------------------------
  1  \w    -66.00  33.00   1.00    2.63    --  -41.24  38.00  30.00   99
  2  \w   -116.00 -17.00   1.00    2.63    --  -41.24 -38.00-150.00   99
  3  \w     23.00  97.00   1.00    2.63    --   41.24-125.00  60.00   74
  4  \w      1.00  82.00   1.00    2.63    --   41.24 -99.00-180.00   81
  5  \w     17.00  47.00   1.00    2.63    --   50.00  79.00 110.21   30
  6  \w     30.00 137.00   1.00    2.63    --   62.00  75.00 119.97  107
  7  \w     29.00 109.00   1.00   10.52    --  112.00 -94.00   0.00   80
  8  \w     57.00 151.00   1.00   10.52    --  112.00 178.00 -60.00   94
  9  \w     86.00 178.00   1.00   10.52    --  112.00  45.00 150.00   92
 10  \w     36.00 116.00   1.00   10.52    --  112.00-111.00 -60.00   80
 11  \w     36.00 145.00   1.00   10.52    --  112.00 -77.00 -60.00  109
 12  \w     36.00 116.00   1.00   10.52    --  112.00-111.00  90.00   80
 13  \w     36.00 140.00   1.00   10.52    --  112.00 -30.00 120.00  104
 14  \w     83.00 178.00   1.00   10.52    --  112.00  61.00  90.00   95
 15  \w     83.00 178.00   1.00   10.52    --  112.00  61.00  30.00   95
 16  \w     29.00 109.00   1.00   10.52    --  112.00 -94.00  90.00   80
 17  \w     83.00 178.00   1.00   10.52    --  112.00  61.00  60.00   95
 18  \w     36.00 116.00   1.00   10.52    --  112.00-111.00 -90.00   80
 19  \w     86.00 178.00   1.00   10.52    --  112.00  45.00 120.00   92
 20  \w    100.00 178.00   1.00   10.52    --  112.00 111.00 150.00   78
 21  \w     36.00 116.00   1.00   10.52    --  112.00-111.00-180.00   80
 22  \w     40.00 141.00   1.00   10.52    --  112.00 -61.00  90.00  101
 23  \w     36.00 145.00   1.00   10.52    --  112.00 -77.00-180.00  109
 24  \w     57.00 151.00   1.00   10.52    --  112.00 178.00-180.00   94
 25  \w     16.00  45.00   1.00    2.63    --   50.00  82.00-147.94   29
 26  \w     21.00  47.00   1.00    2.63    --   54.00  79.00  -6.95   26
 27  \w     21.00  47.00   1.00    2.63    --   54.00  79.00  67.97   26
 28  \w     20.00  46.00   1.00    2.63    --   54.00  81.00 -66.16   26
 29  \w     30.00 137.00   1.00    2.63    --   62.00  75.00 -41.84  107
 30  \w     79.00 178.00   1.00   10.52    --  112.00  77.00-180.00   99
 31  \w     59.00 178.00   1.00   10.52    --  112.00  15.00 -60.00  119
 32  \w     86.00 153.00   1.00   10.52    --  112.00  45.00   0.00   67
;
_diffrn_measurement_device 'four-circle diffractometer'
_diffrn_measurement_device_type 'SuperNova, Dual, Cu at zero, AtlasS2'
_diffrn_measurement_method '\w scans'
_diffrn_orient_matrix_type 'CrysAlisPro convention (1999,Acta A55,543-557)'
_diffrn_orient_matrix_UB_11 0.0924650000
_diffrn_orient_matrix_UB_12 0.1144759000
_diffrn_orient_matrix_UB_13 0.0083534000
_diffrn_orient_matrix_UB_21 0.0078208000
_diffrn_orient_matrix_UB_22 -0.0701678000
_diffrn_orient_matrix_UB_23 -0.1269275000
_diffrn_orient_matrix_UB_31 -0.1401714000
_diffrn_orient_matrix_UB_32 0.0329066000
_diffrn_orient_matrix_UB_33 -0.0637496000
_diffrn_radiation_monochromator mirror
_diffrn_radiation_probe x-ray
_diffrn_radiation_type CuK\a
_diffrn_radiation_wavelength 1.54184
_diffrn_reflns_av_R_equivalents 0.0336
_diffrn_reflns_av_unetI/netI 0.0295
_diffrn_reflns_Laue_measured_fraction_full 1.000
_diffrn_reflns_Laue_measured_fraction_max 0.991
_diffrn_reflns_limit_h_max 11
_diffrn_reflns_limit_h_min -12
_diffrn_reflns_limit_k_max 15
_diffrn_reflns_limit_k_min -15
_diffrn_reflns_limit_l_max 15
_diffrn_reflns_limit_l_min -15
_diffrn_reflns_number 21503
_diffrn_reflns_point_group_measured_fraction_full 1.000
_diffrn_reflns_point_group_measured_fraction_max 0.991
_diffrn_reflns_theta_full 67.684
_diffrn_reflns_theta_max 76.547
_diffrn_reflns_theta_min 3.967
_diffrn_source 'micro-focus sealed X-ray tube'
_diffrn_source_type 'SuperNova (Cu) X-ray Source'
_exptl_absorpt_coefficient_mu 3.084
_exptl_absorpt_correction_T_max 1.00000
_exptl_absorpt_correction_T_min 0.96464
_exptl_absorpt_correction_type multi-scan
_exptl_absorpt_process_details
;
CrysAlisPro 1.171.38.41 (Rigaku Oxford Diffraction, 2015)
Empirical absorption correction using spherical harmonics,
 implemented in SCALE3 ABSPACK scaling algorithm.
;
_exptl_crystal_colour 'clear reddish blue'
_exptl_crystal_colour_lustre clear
_exptl_crystal_colour_modifier reddish
_exptl_crystal_colour_primary blue
_exptl_crystal_density_diffrn 1.329
_exptl_crystal_description prism
_exptl_crystal_F_000 552
_exptl_crystal_size_max 0.083
_exptl_crystal_size_mid 0.053
_exptl_crystal_size_min 0.028
_refine_diff_density_max 0.514
_refine_diff_density_min -1.362
_refine_diff_density_rms 0.085
_refine_ls_extinction_method none
_refine_ls_goodness_of_fit_ref 1.060
_refine_ls_hydrogen_treatment constr
_refine_ls_matrix_type full
_refine_ls_number_parameters 306
_refine_ls_number_reflns 5427
_refine_ls_number_restraints 0
_refine_ls_restrained_S_all 1.060
_refine_ls_R_factor_all 0.0604
_refine_ls_R_factor_gt 0.0535
_refine_ls_shift/su_max 0.001
_refine_ls_shift/su_mean 0.000
_refine_ls_structure_factor_coef Fsqd
_refine_ls_weighting_details 'w=1/[\s^2^(Fo^2^)+(0.0830P)^2^+1.7590P] where P=(Fo^2^+2Fc^2^)/3'
_refine_ls_weighting_scheme calc
_refine_ls_wR_factor_gt 0.1521
_refine_ls_wR_factor_ref 0.1583
_reflns_Friedel_coverage 0.000
_reflns_number_gt 4718
_reflns_number_total 5427
_reflns_threshold_expression 'I > 2\s(I)'
_cod_data_source_file c7sc02516e2.cif
_cod_data_source_block exp_565
_cod_original_cell_volume 1299.50(10)
_cod_database_code 1546619
_shelxl_version_number 2013-4
_chemical_oxdiff_formula C54H76Cl4N4Ni2
_shelx_space_group_comment
;
The symmetry employed for this shelxl refinement is uniquely defined
by the following loop, which should always be used as a source of
symmetry information in preference to the above space-group names.
They are only intended as comments.
;
_reflns_odcompleteness_completeness 99.93
_reflns_odcompleteness_iscentric 1
_reflns_odcompleteness_theta 74.33
_olex2_refinement_description
;
1. Fixed Uiso
 At 1.2 times of:
  All C(H) groups, All C(H,H) groups
 At 1.5 times of:
  All C(H,H,H) groups
2. Others
 Fixed Sof: Cl1(0.7) Cl0A(0.3)
3.a Ternary CH refined with riding coordinates:
 C010(H010), C016(H016), C018(H018), C021(H021)
3.b Secondary CH2 refined with riding coordinates:
 C014(H01A,H01B), C023(H02A,H02B)
3.c Aromatic/amide H refined with riding coordinates:
 C012(H012), C013(H013), C015(H015), C022(H022), C024(H024), C027(H027)
3.d Idealised Me refined as rotating group:
 C019(H01C,H01D,H01E), C025(H02C,H02D,H02E), C026(H02F,H02G,H02H), C028(H02I,
 H02J,H02K), C029(H02L,H02M,H02N), C030(H03A,H03B,H03C), C031(H03D,H03E,H03F),
 C032(H03G,H03H,H03I)
;
_olex2_submission_special_instructions 'No special instructions were received'
_oxdiff_exptl_absorpt_empirical_details
;
Empirical correction (ABSPACK) includes:
- Absorption correction using spherical harmonics
- Frame scaling
;
_oxdiff_exptl_absorpt_empirical_full_max 1.313
_oxdiff_exptl_absorpt_empirical_full_min 0.785

loop_
_space_group_symop_operation_xyz
'x, y, z'
'-x, -y, -z'

loop_
_atom_site_label
_atom_site_type_symbol
_atom_site_fract_x
_atom_site_fract_y
_atom_site_fract_z
_atom_site_U_iso_or_equiv
_atom_site_adp_type
_atom_site_occupancy
_atom_site_site_symmetry_order
_atom_site_calc_flag
_atom_site_refinement_flags_posn
_atom_site_refinement_flags_occupancy
_atom_site_disorder_assembly
_atom_site_disorder_group
Ni01 Ni 0.44402(5) 0.91061(4) 0.36924(4) 0.02626(16) Uani 1 1 d . . . .
Cl02 Cl 0.55117(8) 0.83894(8) 0.24307(8) 0.0427(2) Uani 1 1 d . . . .
N004 N 0.1879(2) 0.83778(17) 0.14957(18) 0.0187(4) Uani 1 1 d . . . .
N005 N 0.1608(2) 0.75690(18) 0.27599(18) 0.0193(4) Uani 1 1 d . . . .
C006 C 0.2568(3) 0.8273(2) 0.2557(2) 0.0180(4) Uani 1 1 d . . . .
C007 C 0.1261(3) 0.7222(2) 0.4492(2) 0.0222(5) Uani 1 1 d . . . .
C008 C 0.2447(3) 0.8952(2) 0.0833(2) 0.0205(5) Uani 1 1 d . . . .
C009 C 0.1937(3) 0.6993(2) 0.3619(2) 0.0194(5) Uani 1 1 d . . . .
C010 C 0.2501(3) 1.1009(2) 0.2365(2) 0.0258(5) Uani 1 1 d . . . .
H010 H 0.2237 1.0508 0.2776 0.031 Uiso 1 1 calc R . . .
C011 C 0.2775(3) 0.6123(2) 0.3475(2) 0.0211(5) Uani 1 1 d . . . .
C012 C 0.3058(3) 1.0688(2) 0.0435(2) 0.0266(5) Uani 1 1 d . . . .
H012 H 0.3217 1.1513 0.0656 0.032 Uiso 1 1 calc R . . .
C013 C 0.2926(3) 0.5495(2) 0.4240(3) 0.0268(5) Uani 1 1 d . . . .
H013 H 0.3487 0.4927 0.4171 0.032 Uiso 1 1 calc R . . .
C014 C 0.0299(3) 0.7859(2) 0.1010(2) 0.0228(5) Uani 1 1 d . . . .
H01A H -0.0065 0.7396 0.0125 0.027 Uiso 1 1 calc R . . .
H01B H -0.0239 0.8476 0.1191 0.027 Uiso 1 1 calc R . . .
C015 C 0.1439(3) 0.6560(3) 0.5226(3) 0.0293(6) Uani 1 1 d . . . .
H015 H 0.0999 0.6697 0.5811 0.035 Uiso 1 1 calc R . . .
C016 C 0.2441(3) 0.6860(2) -0.0617(3) 0.0315(6) Uani 1 1 d . . . .
H016 H 0.2266 0.6660 0.0039 0.038 Uiso 1 1 calc R . . .
C017 C 0.2666(3) 1.0197(2) 0.1198(2) 0.0221(5) Uani 1 1 d . . . .
C018 C 0.3487(3) 0.5834(2) 0.2515(2) 0.0234(5) Uani 1 1 d . . . .
H018 H 0.3472 0.6477 0.2209 0.028 Uiso 1 1 calc R . . .
C019 C 0.1277(4) 1.1650(3) 0.2063(3) 0.0356(6) Uani 1 1 d . . . .
H01C H 0.1508 1.2141 0.1651 0.053 Uiso 1 1 calc GR . . .
H01D H 0.1179 1.2146 0.2814 0.053 Uiso 1 1 calc GR . . .
H01E H 0.0377 1.1066 0.1536 0.053 Uiso 1 1 calc GR . . .
C020 C 0.2626(3) 0.8204(2) -0.0242(2) 0.0240(5) Uani 1 1 d . . . .
C021 C 0.0312(3) 0.8125(2) 0.4649(2) 0.0263(5) Uani 1 1 d . . . .
H021 H 0.0365 0.8549 0.4113 0.032 Uiso 1 1 calc R . . .
C022 C 0.3216(3) 0.9977(3) -0.0638(3) 0.0293(6) Uani 1 1 d . . . .
H022 H 0.3463 1.0321 -0.1136 0.035 Uiso 1 1 calc R . . .
C023 C 0.0205(3) 0.7061(2) 0.1707(2) 0.0242(5) Uani 1 1 d . . . .
H02A H -0.0614 0.7117 0.1982 0.029 Uiso 1 1 calc R . . .
H02B H 0.0121 0.6230 0.1204 0.029 Uiso 1 1 calc R . . .
C024 C 0.2258(3) 0.5701(3) 0.5101(3) 0.0313(6) Uani 1 1 d . . . .
H024 H 0.2358 0.5263 0.5594 0.038 Uiso 1 1 calc R . . .
C025 C 0.5077(3) 0.5793(3) 0.3068(3) 0.0357(6) Uani 1 1 d . . . .
H02C H 0.5585 0.6518 0.3786 0.053 Uiso 1 1 calc GR . . .
H02D H 0.5529 0.5718 0.2469 0.053 Uiso 1 1 calc GR . . .
H02E H 0.5118 0.5116 0.3296 0.053 Uiso 1 1 calc GR . . .
C026 C -0.1288(3) 0.7474(3) 0.4234(3) 0.0352(6) Uani 1 1 d . . . .
H02F H -0.1613 0.6912 0.3391 0.053 Uiso 1 1 calc GR . . .
H02G H -0.1882 0.8050 0.4302 0.053 Uiso 1 1 calc GR . . .
H02H H -0.1368 0.7054 0.4749 0.053 Uiso 1 1 calc GR . . .
C027 C 0.3003(3) 0.8741(3) -0.0971(2) 0.0277(5) Uani 1 1 d . . . .
H027 H 0.3115 0.8266 -0.1693 0.033 Uiso 1 1 calc R . . .
C028 C 0.3942(4) 1.1914(3) 0.3250(3) 0.0399(7) Uani 1 1 d . . . .
H02I H 0.4697 1.1493 0.3413 0.060 Uiso 1 1 calc GR . . .
H02J H 0.3837 1.2374 0.4010 0.060 Uiso 1 1 calc GR . . .
H02K H 0.4197 1.2441 0.2882 0.060 Uiso 1 1 calc GR . . .
C029 C 0.0831(4) 0.9061(3) 0.5979(3) 0.0357(6) Uani 1 1 d . . . .
H02L H 0.0800 0.8665 0.6524 0.054 Uiso 1 1 calc GR . . .
H02M H 0.0204 0.9612 0.6031 0.054 Uiso 1 1 calc GR . . .
H02N H 0.1813 0.9492 0.6214 0.054 Uiso 1 1 calc GR . . .
C030 C 0.2642(4) 0.4657(3) 0.1417(3) 0.0363(6) Uani 1 1 d . . . .
H03A H 0.2664 0.4007 0.1688 0.055 Uiso 1 1 calc GR . . .
H03B H 0.3082 0.4525 0.0804 0.055 Uiso 1 1 calc GR . . .
H03C H 0.1649 0.4697 0.1067 0.055 Uiso 1 1 calc GR . . .
C031 C 0.1132(4) 0.6151(3) -0.1818(3) 0.0403(7) Uani 1 1 d . . . .
H03D H 0.0269 0.6401 -0.1732 0.061 Uiso 1 1 calc GR . . .
H03E H 0.1005 0.5309 -0.1990 0.061 Uiso 1 1 calc GR . . .
H03F H 0.1303 0.6298 -0.2485 0.061 Uiso 1 1 calc GR . . .
C032 C 0.3828(5) 0.6474(3) -0.0751(4) 0.0542(9) Uani 1 1 d . . . .
H03G H 0.3989 0.6615 -0.1424 0.081 Uiso 1 1 calc GR . . .
H03H H 0.3715 0.5635 -0.0912 0.081 Uiso 1 1 calc GR . . .
H03I H 0.4647 0.6930 -0.0001 0.081 Uiso 1 1 calc GR . . .
Cl1 Cl 0.6649(2) 0.99592(15) 0.50376(13) 0.0628(4) Uani 0.7 1 d . P A 1
Cl0A Cl 0.5984(6) 1.0287(8) 0.5097(7) 0.145(4) Uani 0.3 1 d . P A 2

loop_
_atom_site_aniso_label
_atom_site_aniso_U_11
_atom_site_aniso_U_22
_atom_site_aniso_U_33
_atom_site_aniso_U_23
_atom_site_aniso_U_13
_atom_site_aniso_U_12
Ni01 0.0198(2) 0.0316(3) 0.0232(2) 0.0152(2) 0.00040(18) -0.00300(18)
Cl02 0.0331(4) 0.0553(5) 0.0661(5) 0.0424(4) 0.0291(4) 0.0191(3)
N004 0.0201(9) 0.0192(9) 0.0165(9) 0.0098(8) 0.0040(8) 0.0021(7)
N005 0.0178(9) 0.0221(9) 0.0176(9) 0.0122(8) 0.0021(8) 0.0013(7)
C006 0.0228(11) 0.0160(10) 0.0166(10) 0.0077(8) 0.0073(9) 0.0052(8)
C007 0.0212(11) 0.0260(12) 0.0216(11) 0.0139(10) 0.0061(9) 0.0038(9)
C008 0.0217(11) 0.0239(11) 0.0182(11) 0.0128(9) 0.0056(9) 0.0039(9)
C009 0.0190(11) 0.0203(11) 0.0179(11) 0.0113(9) 0.0025(9) 0.0010(9)
C010 0.0350(14) 0.0204(11) 0.0215(12) 0.0097(10) 0.0089(10) 0.0034(10)
C011 0.0211(11) 0.0195(11) 0.0202(11) 0.0094(9) 0.0037(9) 0.0009(9)
C012 0.0281(13) 0.0248(12) 0.0277(13) 0.0163(10) 0.0066(10) 0.0006(10)
C013 0.0270(12) 0.0261(12) 0.0313(13) 0.0178(11) 0.0080(11) 0.0079(10)
C014 0.0200(11) 0.0259(12) 0.0209(11) 0.0139(10) 0.0017(9) 0.0004(9)
C015 0.0302(13) 0.0401(15) 0.0302(13) 0.0245(12) 0.0143(11) 0.0116(11)
C016 0.0474(17) 0.0265(13) 0.0268(13) 0.0121(11) 0.0187(12) 0.0129(12)
C017 0.0215(11) 0.0241(12) 0.0198(11) 0.0121(10) 0.0034(9) 0.0020(9)
C018 0.0260(12) 0.0205(11) 0.0220(12) 0.0084(9) 0.0071(10) 0.0039(9)
C019 0.0449(17) 0.0344(15) 0.0396(16) 0.0210(13) 0.0220(14) 0.0164(13)
C020 0.0252(12) 0.0265(12) 0.0210(11) 0.0107(10) 0.0081(10) 0.0052(10)
C021 0.0279(13) 0.0323(13) 0.0286(13) 0.0194(11) 0.0135(11) 0.0112(11)
C022 0.0291(13) 0.0369(14) 0.0257(13) 0.0195(11) 0.0093(11) 0.0006(11)
C023 0.0209(11) 0.0271(12) 0.0205(11) 0.0139(10) -0.0005(9) -0.0019(9)
C024 0.0348(14) 0.0377(15) 0.0338(14) 0.0282(12) 0.0120(12) 0.0119(12)
C025 0.0291(14) 0.0452(17) 0.0327(15) 0.0138(13) 0.0122(12) 0.0117(12)
C026 0.0273(14) 0.0456(17) 0.0438(16) 0.0271(14) 0.0156(12) 0.0131(12)
C027 0.0288(13) 0.0352(14) 0.0210(12) 0.0127(11) 0.0106(10) 0.0053(11)
C028 0.0454(18) 0.0317(15) 0.0290(14) 0.0069(12) 0.0044(13) -0.0017(13)
C029 0.0447(17) 0.0375(15) 0.0297(14) 0.0150(12) 0.0181(13) 0.0087(13)
C030 0.0412(16) 0.0279(14) 0.0286(14) 0.0036(11) 0.0090(12) -0.0003(12)
C031 0.060(2) 0.0279(14) 0.0284(14) 0.0097(12) 0.0149(14) -0.0003(13)
C032 0.064(2) 0.0420(19) 0.064(2) 0.0153(17) 0.036(2) 0.0271(17)
Cl1 0.0644(10) 0.0616(8) 0.0388(7) 0.0093(6) 0.0052(6) -0.0022(7)
Cl0A 0.053(2) 0.187(7) 0.149(6) 0.000(5) 0.039(3) 0.065(4)

loop_
_atom_type_symbol
_atom_type_description
_atom_type_scat_dispersion_real
_atom_type_scat_dispersion_imag
_atom_type_scat_source
C C 0.0181 0.0091 'International Tables Vol C Tables 4.2.6.8 and 6.1.1.4'
H H 0.0000 0.0000 'International Tables Vol C Tables 4.2.6.8 and 6.1.1.4'
Cl Cl 0.3639 0.7018 'International Tables Vol C Tables 4.2.6.8 and 6.1.1.4'
N N 0.0311 0.0180 'International Tables Vol C Tables 4.2.6.8 and 6.1.1.4'
Ni Ni -3.0029 0.5091 'International Tables Vol C Tables 4.2.6.8 and 6.1.1.4'

loop_
_exptl_crystal_face_index_h
_exptl_crystal_face_index_k
_exptl_crystal_face_index_l
_exptl_crystal_face_perp_dist
0 2 -8 0.0274
0 -8 3 0.0196
6 -4 0 0.0240
-6 3 3 0.0148
1 -3 7 0.0431
-5 -3 0 0.0190
4 5 -2 0.0060
-5 3 -2 0.0231

loop_
_geom_angle_atom_site_label_1
_geom_angle_atom_site_label_2
_geom_angle_atom_site_label_3
_geom_angle
_geom_angle_site_symmetry_1
_geom_angle_site_symmetry_3
Cl02 Ni01 Ni01 132.27(3) . 2_676
Cl02 Ni01 Cl1 84.49(6) . .
Cl02 Ni01 Cl1 173.48(5) . 2_676
C006 Ni01 Ni01 132.95(7) . 2_676
C006 Ni01 Cl02 94.73(7) . .
C006 Ni01 Cl1 86.48(8) . 2_676
C006 Ni01 Cl1 175.83(8) . .
C006 Ni01 Cl0A 160.90(16) . .
Cl1 Ni01 Ni01 46.61(4) 2_676 2_676
Cl1 Ni01 Ni01 48.16(5) . 2_676
Cl1 Ni01 Cl1 94.77(7) . 2_676
Cl0A Ni01 Ni01 35.3(2) 2_676 2_676
Cl0A Ni01 Ni01 29.60(19) . 2_676
Cl0A Ni01 Cl02 102.97(17) . .
Cl0A Ni01 Cl02 166.1(2) 2_676 .
Cl0A Ni01 C006 98.3(2) 2_676 .
Cl0A Ni01 Cl0A 64.9(3) 2_676 .
C006 N004 C008 129.7(2) . .
C006 N004 C014 112.10(19) . .
C008 N004 C014 118.11(19) . .
C006 N005 C009 127.2(2) . .
C006 N005 C023 111.67(19) . .
C009 N005 C023 117.81(19) . .
N004 C006 Ni01 126.93(17) . .
N004 C006 N005 108.3(2) . .
N005 C006 Ni01 124.32(17) . .
C009 C007 C021 123.4(2) . .
C015 C007 C009 117.9(2) . .
C015 C007 C021 118.6(2) . .
C017 C008 N004 119.9(2) . .
C017 C008 C020 122.6(2) . .
C020 C008 N004 117.2(2) . .
C007 C009 N005 117.8(2) . .
C007 C009 C011 121.8(2) . .
C011 C009 N005 119.9(2) . .
C017 C010 C019 110.9(2) . .
C017 C010 C028 110.8(2) . .
C019 C010 C028 110.9(2) . .
C009 C011 C018 123.0(2) . .
C013 C011 C009 117.8(2) . .
C013 C011 C018 119.2(2) . .
C022 C012 C017 121.6(2) . .
C024 C013 C011 121.3(2) . .
N004 C014 C023 101.79(18) . .
C024 C015 C007 121.2(2) . .
C020 C016 C031 111.9(2) . .
C020 C016 C032 111.2(3) . .
C031 C016 C032 109.8(3) . .
C008 C017 C010 122.8(2) . .
C008 C017 C012 117.3(2) . .
C012 C017 C010 119.9(2) . .
C011 C018 C025 111.8(2) . .
C011 C018 C030 111.5(2) . .
C030 C018 C025 110.2(2) . .
C008 C020 C016 122.7(2) . .
C027 C020 C008 117.6(2) . .
C027 C020 C016 119.7(2) . .
C007 C021 C026 110.3(2) . .
C007 C021 C029 112.5(2) . .
C029 C021 C026 110.1(2) . .
C012 C022 C027 119.8(2) . .
N005 C023 C014 101.96(18) . .
C013 C024 C015 119.9(2) . .
C020 C027 C022 121.1(2) . .
Ni01 Cl1 Ni01 85.23(7) . 2_676
Ni01 Cl0A Ni01 115.1(3) 2_676 .
Ni01 Cl0A Cl0A 64.6(4) 2_676 2_676
Ni01 Cl0A Cl0A 50.5(3) . 2_676

loop_
_geom_bond_atom_site_label_1
_geom_bond_atom_site_label_2
_geom_bond_distance
_geom_bond_site_symmetry_2
Ni01 Ni01 2.9892(9) 2_676
Ni01 Cl02 2.1435(9) .
Ni01 C006 1.866(2) .
Ni01 Cl1 2.235(2) 2_676
Ni01 Cl1 2.1798(17) .
Ni01 Cl0A 1.907(7) .
Ni01 Cl0A 1.631(7) 2_676
N004 C006 1.339(3) .
N004 C008 1.439(3) .
N004 C014 1.472(3) .
N005 C006 1.350(3) .
N005 C009 1.442(3) .
N005 C023 1.475(3) .
C007 C009 1.401(3) .
C007 C015 1.394(3) .
C007 C021 1.521(4) .
C008 C017 1.399(3) .
C008 C020 1.407(3) .
C009 C011 1.410(3) .
C010 C017 1.514(3) .
C010 C019 1.529(4) .
C010 C028 1.531(4) .
C011 C013 1.392(3) .
C011 C018 1.519(3) .
C012 C017 1.400(3) .
C012 C022 1.380(4) .
C013 C024 1.384(4) .
C014 C023 1.517(3) .
C015 C024 1.386(4) .
C016 C020 1.517(4) .
C016 C031 1.532(4) .
C016 C032 1.534(5) .
C018 C025 1.526(4) .
C018 C030 1.526(4) .
C020 C027 1.392(4) .
C021 C026 1.537(4) .
C021 C029 1.534(4) .
C022 C027 1.394(4) .
Cl1 Ni01 2.235(2) 2_676
Cl0A Ni01 1.631(7) 2_676
Cl0A Cl0A 1.913(13) 2_676

loop_
_exptl_oxdiff_crystal_face_indexfrac_h
_exptl_oxdiff_crystal_face_indexfrac_k
_exptl_oxdiff_crystal_face_indexfrac_l
_exptl_oxdiff_crystal_face_x
_exptl_oxdiff_crystal_face_y
_exptl_oxdiff_crystal_face_z
0.0769 2.1867 -7.6204 0.1938 0.8144 0.5470
0.0996 -7.8662 3.4593 -0.8624 0.1136 -0.4933
5.7441 -4.0183 0.2224 0.0730 0.2987 -0.9516
-5.9491 3.3154 2.6491 -0.1484 -0.6154 0.7741
0.7278 -2.6470 7.3025 -0.1747 -0.7355 -0.6547
-5.1159 -2.8779 0.4626 -0.7986 0.1032 0.5929
4.0960 5.0481 -1.5717 0.9435 -0.1227 -0.3078
-5.3543 2.9793 -2.1388 -0.1719 0.0205 0.9849
